data_2212565
loop_
_publ_author_name
'Knight, James C.'
'Tatchell, Thomas'
'Fallis, Ian A.'

_publ_section_title
;
 2-(Cyclohexylamino)-1,4-naphthoquinone
;
_journal_coeditor_code HB2282
_journal_issue 3
_journal_name_full 'Acta Crystallographica Section E'
_journal_page_first o1226
_journal_page_last o1227
_journal_paper_doi 10.1107/S1600536807005466
_journal_volume 63
_journal_year 2007
_chemical_formula_iupac 'C16 H17 N O2'
_chemical_formula_moiety 'C16 H17 N O2'
_chemical_formula_sum 'C16 H17 N O2'
_chemical_formula_weight 255.31
_chemical_name_common aja0701
_chemical_name_systematic
;
2-(Cyclohexylamino)-1,4-naphthoquinone
;
_space_group_IT_number 14
_symmetry_cell_setting monoclinic
_symmetry_space_group_name_Hall '-P 2ybc'
_symmetry_space_group_name_H-M 'P 1 21/c 1'
_atom_sites_solution_hydrogens geom
_atom_sites_solution_primary direct
_atom_sites_solution_secondary difmap
_audit_creation_method SHELXL-97
_cell_angle_alpha 90.00
_cell_angle_beta 96.1790(10)
_cell_angle_gamma 90.00
_cell_formula_units_Z 4
_cell_length_a 10.3204(3)
_cell_length_b 6.3380(2)
_cell_length_c 18.9664(7)
_cell_measurement_reflns_used 6520
_cell_measurement_temperature 150(2)
_cell_measurement_theta_max 27.48
_cell_measurement_theta_min 2.91
_cell_volume 1233.40(7)
_computing_cell_refinement 'SCALEPACK (Otwinowski & Minor, 1997)'
_computing_data_collection 'COLLECT (Nonius, 2000)'
_computing_data_reduction 'SCALEPACK and DENZO (Otwinowski & Minor, 1997)'
_computing_molecular_graphics 'X-SEED (Barbour, 2001)'
_computing_publication_material 'WinGX (Farrugia, 1999)'
_computing_structure_refinement 'SHELXL97 (Sheldrick, 1997)'
_computing_structure_solution 'SHELXS97 (Sheldrick, 1997)'
_diffrn_ambient_temperature 150(2)
_diffrn_measured_fraction_theta_full 0.990
_diffrn_measured_fraction_theta_max 0.990
_diffrn_measurement_device_type 'Bruker--Nonius KappaCCD'
_diffrn_measurement_method '\f and \w'
_diffrn_radiation_monochromator graphite
_diffrn_radiation_type MoK\a
_diffrn_radiation_wavelength 0.71073
_diffrn_reflns_av_R_equivalents 0.0680
_diffrn_reflns_av_sigmaI/netI 0.0559
_diffrn_reflns_limit_h_max 12
_diffrn_reflns_limit_h_min -13
_diffrn_reflns_limit_k_max 8
_diffrn_reflns_limit_k_min -8
_diffrn_reflns_limit_l_max 24
_diffrn_reflns_limit_l_min -23
_diffrn_reflns_number 11095
_diffrn_reflns_theta_full 28.66
_diffrn_reflns_theta_max 28.66
_diffrn_reflns_theta_min 3.09
_diffrn_standards_number 0
_exptl_absorpt_coefficient_mu 0.091
_exptl_absorpt_correction_T_max 0.980
_exptl_absorpt_correction_T_min 0.954
_exptl_absorpt_correction_type multi-scan
_exptl_absorpt_process_details '(SORTAV; Blessing, 1995)'
_exptl_crystal_colour red
_exptl_crystal_density_diffrn 1.375
_exptl_crystal_density_method 'not measured'
_exptl_crystal_description block
_exptl_crystal_F_000 544
_exptl_crystal_size_max 0.52
_exptl_crystal_size_mid 0.40
_exptl_crystal_size_min 0.22
_refine_diff_density_max 0.210
_refine_diff_density_min -0.275
_refine_ls_extinction_method none
_refine_ls_goodness_of_fit_ref 1.048
_refine_ls_hydrogen_treatment constr
_refine_ls_matrix_type full
_refine_ls_number_parameters 172
_refine_ls_number_reflns 2944
_refine_ls_number_restraints 0
_refine_ls_restrained_S_all 1.048
_refine_ls_R_factor_all 0.0767
_refine_ls_R_factor_gt 0.0494
_refine_ls_shift/su_max 0.001
_refine_ls_shift/su_mean 0.000
_refine_ls_structure_factor_coef Fsqd
_refine_ls_weighting_details 'calc w=1/[\s^2^(Fo^2^)+(0.0722P)^2^+0.0683P] where P=(Fo^2^+2Fc^2^)/3'
_refine_ls_weighting_scheme calc
_refine_ls_wR_factor_gt 0.1206
_refine_ls_wR_factor_ref 0.1359
_reflns_number_gt 2075
_reflns_number_total 3094
_reflns_threshold_expression I>2\s(I)
_cod_data_source_file hb2282.cif
_cod_data_source_block I
_cod_original_sg_symbol_H-M 'P 21/c'
_cod_database_code 2212565

loop_
_symmetry_equiv_pos_as_xyz
'x, y, z'
'-x, y+1/2, -z+1/2'
'-x, -y, -z'
'x, -y-1/2, z-1/2'

loop_
_atom_site_type_symbol
_atom_site_label
_atom_site_fract_x
_atom_site_fract_y
_atom_site_fract_z
_atom_site_U_iso_or_equiv
_atom_site_adp_type
_atom_site_calc_flag
_atom_site_refinement_flags
_atom_site_occupancy
C C1 0.62825(14) 0.2358(2) 1.01432(8) 0.0225(3) Uani d . 1
H H1A 0.6059 0.1130 0.9870 0.027 Uiso calc R 1
C C2 0.54304(13) 0.3009(2) 1.06508(8) 0.0218(3) Uani d . 1
C C3 0.57619(13) 0.4910(2) 1.10630(7) 0.0188(3) Uani d . 1
C C4 0.49385(14) 0.5627(2) 1.15364(8) 0.0243(4) Uani d . 1
H H4 0.4178 0.4850 1.1610 0.029 Uiso calc R 1
C C5 0.52166(15) 0.7429(2) 1.18922(8) 0.0272(4) Uani d . 1
H H5 0.4660 0.7931 1.2223 0.033 Uiso calc R 1
C C6 0.63093(15) 0.8536(3) 1.17734(8) 0.0279(4) Uani d . 1
H H6 0.6487 0.9837 1.2014 0.033 Uiso calc R 1
C C7 0.71608(14) 0.7814(2) 1.13138(8) 0.0233(3) Uani d . 1
H H7 0.7925 0.8591 1.1246 0.028 Uiso calc R 1
C C8 0.68908(13) 0.5990(2) 1.09624(7) 0.0189(3) Uani d . 1
C C9 0.78112(13) 0.5186(2) 1.04880(8) 0.0189(3) Uani d . 1
C C10 0.73880(13) 0.3397(2) 1.00320(7) 0.0192(3) Uani d . 1
C C11 0.80372(14) 0.1429(2) 0.89982(8) 0.0205(3) Uani d . 1
H H11 0.7102 0.0986 0.8930 0.025 Uiso calc R 1
C C12 0.88468(16) -0.0420(2) 0.92266(9) 0.0280(4) Uani d . 1
H H12A 0.8546 -0.1035 0.9660 0.034 Uiso calc R 1
H H12B 0.9767 0.0019 0.9338 0.034 Uiso calc R 1
C C13 0.87457(16) -0.2031(2) 0.86481(9) 0.0318(4) Uani d . 1
H H13A 0.7837 -0.2553 0.8573 0.038 Uiso calc R 1
H H13B 0.9314 -0.3242 0.8799 0.038 Uiso calc R 1
C C14 0.91285(15) -0.1184(3) 0.79535(9) 0.0290(4) Uani d . 1
H H14A 1.0056 -0.0755 0.8014 0.035 Uiso calc R 1
H H14B 0.9021 -0.2302 0.7587 0.035 Uiso calc R 1
C C15 0.83056(15) 0.0644(2) 0.77231(8) 0.0264(4) Uani d . 1
H H15A 0.7386 0.0192 0.7621 0.032 Uiso calc R 1
H H15B 0.8592 0.1251 0.7284 0.032 Uiso calc R 1
C C16 0.84189(14) 0.2266(2) 0.82992(8) 0.0219(3) Uani d . 1
H H16A 0.7854 0.3481 0.8148 0.026 Uiso calc R 1
H H16B 0.9330 0.2779 0.8371 0.026 Uiso calc R 1
N N1 0.81963(11) 0.30046(19) 0.95388(7) 0.0238(3) Uani d . 1
H H1 0.8897 0.3801 0.9550 0.029 Uiso calc R 1
O O1 0.44263(10) 0.20911(18) 1.07492(6) 0.0347(3) Uani d . 1
O O2 0.88904(9) 0.59166(16) 1.04622(6) 0.0265(3) Uani d . 1

loop_
_atom_site_aniso_label
_atom_site_aniso_U_11
_atom_site_aniso_U_22
_atom_site_aniso_U_33
_atom_site_aniso_U_12
_atom_site_aniso_U_13
_atom_site_aniso_U_23
C1 0.0255(8) 0.0203(7) 0.0222(8) -0.0047(6) 0.0055(6) -0.0034(6)
C2 0.0224(8) 0.0225(7) 0.0214(8) -0.0028(6) 0.0058(6) 0.0004(6)
C3 0.0203(7) 0.0209(7) 0.0151(8) 0.0024(6) 0.0014(6) 0.0004(6)
C4 0.0195(7) 0.0299(8) 0.0240(9) 0.0020(6) 0.0046(6) -0.0011(7)
C5 0.0254(8) 0.0322(8) 0.0244(9) 0.0057(7) 0.0048(6) -0.0066(7)
C6 0.0312(8) 0.0256(8) 0.0262(9) 0.0045(7) 0.0005(7) -0.0063(7)
C7 0.0256(8) 0.0216(7) 0.0226(8) -0.0006(6) 0.0023(6) -0.0013(6)
C8 0.0211(7) 0.0204(7) 0.0150(8) 0.0017(6) 0.0015(6) 0.0008(6)
C9 0.0208(7) 0.0196(7) 0.0167(8) -0.0028(6) 0.0036(6) 0.0026(6)
C10 0.0205(7) 0.0211(7) 0.0166(8) 0.0001(6) 0.0042(6) -0.0008(6)
C11 0.0220(7) 0.0221(7) 0.0187(8) -0.0049(6) 0.0075(6) -0.0048(6)
C12 0.0358(9) 0.0242(8) 0.0235(9) -0.0030(7) 0.0015(7) 0.0015(6)
C13 0.0363(9) 0.0198(8) 0.0387(11) 0.0008(7) 0.0015(8) -0.0048(7)
C14 0.0238(8) 0.0290(8) 0.0347(10) 0.0001(7) 0.0056(7) -0.0136(7)
C15 0.0281(8) 0.0308(8) 0.0212(9) -0.0047(7) 0.0067(6) -0.0051(7)
C16 0.0246(7) 0.0207(7) 0.0212(8) -0.0008(6) 0.0055(6) -0.0005(6)
N1 0.0245(7) 0.0239(6) 0.0249(7) -0.0095(5) 0.0112(5) -0.0086(5)
O1 0.0315(6) 0.0334(6) 0.0423(8) -0.0142(5) 0.0190(5) -0.0103(5)
O2 0.0237(6) 0.0269(6) 0.0301(7) -0.0069(5) 0.0092(4) -0.0069(5)

loop_
_atom_type_symbol
_atom_type_description
_atom_type_scat_dispersion_real
_atom_type_scat_dispersion_imag
_atom_type_scat_source
C C 0.0033 0.0016 'International Tables Vol C Tables 4.2.6.8 and 6.1.1.4'
H H 0.0000 0.0000 'International Tables Vol C Tables 4.2.6.8 and 6.1.1.4'
N N 0.0061 0.0033 'International Tables Vol C Tables 4.2.6.8 and 6.1.1.4'
O O 0.0106 0.0060 'International Tables Vol C Tables 4.2.6.8 and 6.1.1.4'

loop_
_geom_angle_atom_site_label_1
_geom_angle_atom_site_label_2
_geom_angle_atom_site_label_3
_geom_angle
_geom_angle_publ_flag
C10 C1 C2 123.59(13) n
C10 C1 H1A 118.2 ?
C2 C1 H1A 118.2 ?
O1 C2 C1 123.94(13) n
O1 C2 C3 117.81(13) n
C1 C2 C3 118.23(12) n
C4 C3 C8 120.97(13) n
C4 C3 C2 119.79(13) n
C8 C3 C2 119.23(13) n
C5 C4 C3 119.67(14) n
C5 C4 H4 120.2 ?
C3 C4 H4 120.2 ?
C4 C5 C6 119.30(15) n
C4 C5 H5 120.4 ?
C6 C5 H5 120.4 ?
C5 C6 C7 121.76(15) n
C5 C6 H6 119.1 ?
C7 C6 H6 119.1 ?
C8 C7 C6 118.97(14) n
C8 C7 H7 120.5 ?
C6 C7 H7 120.5 ?
C7 C8 C3 119.27(14) n
C7 C8 C9 119.16(13) n
C3 C8 C9 121.57(13) n
O2 C9 C10 119.27(13) n
O2 C9 C8 123.40(13) n
C10 C9 C8 117.33(12) ?
N1 C10 C1 128.03(14) n
N1 C10 C9 112.78(12) n
C1 C10 C9 119.19(13) n
N1 C11 C12 109.08(12) n
N1 C11 C16 111.20(12) n
C12 C11 C16 109.97(12) n
N1 C11 H11 108.8 ?
C12 C11 H11 108.8 ?
C16 C11 H11 108.8 ?
C11 C12 C13 109.52(13) n
C11 C12 H12A 109.8 ?
C13 C12 H12A 109.8 ?
C11 C12 H12B 109.8 ?
C13 C12 H12B 109.8 ?
H12A C12 H12B 108.2 ?
C12 C13 C14 113.14(13) n
C12 C13 H13A 109.0 ?
C14 C13 H13A 108.9 ?
C12 C13 H13B 108.9 ?
C14 C13 H13B 108.9 ?
H13A C13 H13B 107.8 ?
C15 C14 C13 109.90(13) n
C15 C14 H14A 109.7 ?
C13 C14 H14A 109.7 ?
C15 C14 H14B 109.7 ?
C13 C14 H14B 109.7 ?
H14A C14 H14B 108.2 ?
C14 C15 C16 109.05(13) n
C14 C15 H15A 109.9 ?
C16 C15 H15A 109.9 ?
C14 C15 H15B 109.9 ?
C16 C15 H15B 109.9 ?
H15A C15 H15B 108.3 ?
C15 C16 C11 112.98(12) n
C15 C16 H16A 109.0 ?
C11 C16 H16A 109.0 ?
C15 C16 H16B 109.0 ?
C11 C16 H16B 109.0 ?
H16A C16 H16B 107.8 ?
C10 N1 C11 126.73(12) n
C10 N1 H1 116.6 ?
C11 N1 H1 116.6 ?

loop_
_geom_bond_atom_site_label_1
_geom_bond_atom_site_label_2
_geom_bond_distance
_geom_bond_publ_flag
C1 C10 1.3535(19) n
C1 C2 1.433(2) n
C1 H1A 0.9500 ?
C2 O1 1.2201(16) n
C2 C3 1.457(2) n
C3 C4 1.378(2) n
C3 C8 1.3820(19) n
C4 C5 1.342(2) n
C4 H4 0.9500 ?
C5 C6 1.367(2) n
C5 H5 0.9500 ?
C6 C7 1.381(2) n
C6 H6 0.9500 ?
C7 C8 1.349(2) n
C7 H7 0.9500 ?
C8 C9 1.468(2) n
C9 O2 1.2120(16) n
C9 C10 1.464(2) n
C10 N1 1.3419(18) n
C11 N1 1.4281(18) n
C11 C12 1.477(2) n
C11 C16 1.519(2) n
C11 H11 1.0000 ?
C12 C13 1.494(2) n
C12 H12A 0.9900 ?
C12 H12B 0.9900 ?
C13 C14 1.514(2) n
C13 H13A 0.9900 ?
C13 H13B 0.9900 ?
C14 C15 1.475(2) n
C14 H14A 0.9900 ?
C14 H14B 0.9900 ?
C15 C16 1.495(2) n
C15 H15A 0.9900 ?
C15 H15B 0.9900 ?
C16 H16A 0.9900 ?
C16 H16B 0.9900 ?
N1 H1 0.8800 ?

loop_
_geom_hbond_atom_site_label_D
_geom_hbond_atom_site_label_H
_geom_hbond_atom_site_label_A
_geom_hbond_distance_DH
_geom_hbond_distance_HA
_geom_hbond_distance_DA
_geom_hbond_angle_DHA
N1 H1 O2 0.88 2.19 2.5917(16) 107

loop_
_geom_torsion_atom_site_label_1
_geom_torsion_atom_site_label_2
_geom_torsion_atom_site_label_3
_geom_torsion_atom_site_label_4
_geom_torsion
C10 C1 C2 O1 179.28(14)
C10 C1 C2 C3 0.9(2)
O1 C2 C3 C4 -1.0(2)
C1 C2 C3 C4 177.50(14)
O1 C2 C3 C8 -179.79(13)
C1 C2 C3 C8 -1.3(2)
C8 C3 C4 C5 1.7(2)
C2 C3 C4 C5 -177.05(13)
C3 C4 C5 C6 0.6(2)
C4 C5 C6 C7 -2.2(2)
C5 C6 C7 C8 1.4(2)
C6 C7 C8 C3 1.0(2)
C6 C7 C8 C9 -178.34(13)
C4 C3 C8 C7 -2.5(2)
C2 C3 C8 C7 176.24(13)
C4 C3 C8 C9 176.77(13)
C2 C3 C8 C9 -4.4(2)
C7 C8 C9 O2 10.2(2)
C3 C8 C9 O2 -169.11(13)
C7 C8 C9 C10 -170.40(12)
C3 C8 C9 C10 10.3(2)
C2 C1 C10 N1 -174.88(14)
C2 C1 C10 C9 5.2(2)
O2 C9 C10 N1 -11.0(2)
C8 C9 C10 N1 169.59(12)
O2 C9 C10 C1 168.95(13)
C8 C9 C10 C1 -10.5(2)
N1 C11 C12 C13 -176.86(12)
C16 C11 C12 C13 -54.66(16)
C11 C12 C13 C14 56.74(18)
C12 C13 C14 C15 -57.82(17)
C13 C14 C15 C16 56.06(16)
C14 C15 C16 C11 -57.67(17)
N1 C11 C16 C15 178.25(12)
C12 C11 C16 C15 57.32(16)
C1 C10 N1 C11 2.6(2)
C9 C10 N1 C11 -177.49(13)
C12 C11 N1 C10 -99.26(17)
C16 C11 N1 C10 139.29(15)

loop_
_cod_related_entry_id
_cod_related_entry_database
_cod_related_entry_code
1 ChemSpider 21125215
